data_4084542
loop_
_publ_author_name
'Sonnenberg, Jessica F.'
'Lough, Alan J.'
'Morris, Robert H.'

_publ_section_title
;
 Synthesis of Iron P-N-P&#x2032; and P-NH-P&#x2032; Asymmetric
 Hydrogenation Catalysts
;
_journal_issue 22
_journal_name_full Organometallics
_journal_page_first 6452
_journal_paper_doi 10.1021/om5008083
_journal_volume 33
_journal_year 2014
_chemical_formula_moiety 'C34 H29 Br2 Fe N O P2'
_chemical_formula_sum 'C34 H29 Br2 Fe N O P2'
_chemical_formula_weight 745.19
_chemical_name_systematic
; 
 ? 
;
_space_group_IT_number 14
_symmetry_cell_setting monoclinic
_symmetry_space_group_name_Hall '-P 2yn'
_symmetry_space_group_name_H-M 'P 1 21/n 1'
_atom_sites_solution_hydrogens geom
_atom_sites_solution_primary direct
_atom_sites_solution_secondary difmap
_audit_creation_method SHELXL-97
_cell_angle_alpha 90.00
_cell_angle_beta 92.532(2)
_cell_angle_gamma 90.00
_cell_formula_units_Z 4
_cell_length_a 10.2441(9)
_cell_length_b 12.5920(12)
_cell_length_c 28.518(3)
_cell_measurement_reflns_used 9920
_cell_measurement_temperature 147(2)
_cell_measurement_theta_max 27.43
_cell_measurement_theta_min 2.56
_cell_volume 3675.1(6)
_computing_cell_refinement APEX2
_computing_data_collection 'APEX2 (Bruker, 2007)'
_computing_data_reduction 'SAINT (Bruker, 2007)'
_computing_molecular_graphics 'PLATON (Spek, 2009)'
_computing_publication_material 'SHELXTL (Sheldrick, 2008)'
_computing_structure_refinement 'SHELXL-97 (Sheldrick, 2008)'
_computing_structure_solution 'SHELXS-97 (Sheldrick, 2008)'
_diffrn_ambient_temperature 147(2)
_diffrn_measured_fraction_theta_full 0.998
_diffrn_measured_fraction_theta_max 0.998
_diffrn_measurement_device_type 'Bruker Kappa APEX-DUO CCD'
_diffrn_measurement_method '\f and \w scans'
_diffrn_radiation_monochromator 'Bruker Triumph'
_diffrn_radiation_source 'fine-focus sealed tube'
_diffrn_radiation_type MoK\a
_diffrn_radiation_wavelength 0.71073
_diffrn_reflns_av_R_equivalents 0.0604
_diffrn_reflns_av_sigmaI/netI 0.0552
_diffrn_reflns_limit_h_max 13
_diffrn_reflns_limit_h_min -8
_diffrn_reflns_limit_k_max 16
_diffrn_reflns_limit_k_min -16
_diffrn_reflns_limit_l_max 36
_diffrn_reflns_limit_l_min -36
_diffrn_reflns_number 34118
_diffrn_reflns_theta_full 27.47
_diffrn_reflns_theta_max 27.47
_diffrn_reflns_theta_min 1.43
_exptl_absorpt_coefficient_mu 2.696
_exptl_absorpt_correction_T_max 0.7456
_exptl_absorpt_correction_T_min 0.6858
_exptl_absorpt_correction_type multi-scan
_exptl_absorpt_process_details 'SADABS (Sheldrick, 1996)'
_exptl_crystal_colour red
_exptl_crystal_density_diffrn 1.347
_exptl_crystal_density_method 'not measured'
_exptl_crystal_description needle
_exptl_crystal_F_000 1496
_exptl_crystal_size_max 0.28
_exptl_crystal_size_mid 0.21
_exptl_crystal_size_min 0.15
_platon_squeeze_details
;
During the 
refinement of the structure, electron density peaks were located 
that were believed to be highly disordered 
solvent molecules (possibly CD2Cl2/ether). Attempts 
made to model the solvent molecule were not successful. 
The SQUEEZE option in PLATON (Spek, 2003) indicated there was a 
large solvent cavity 411e/A3. In the final cycles of refinement, 
this contribution of 144 e's to the 
electron density was removed from the observed data. The 
density, the F(000) value, the molecular weight and the formula are 
given without taking into account the results obtained with the 
SQUEEZE option PLATON (Spek, 2003). Similar treatments of disordered 
solvent molecules were carried out by St\"ahler et al. (2001), 
Cox et al. (2003), Mohamed et al. (2003) and Athimoolam et al. (2005). 
References: 
  
Spek, A. L. (2009). <i>Acta Cryst.</i> <b>D65</b>, 148--155.
  
Athimoolam, S., Kumar, J., Ramakrishnan, V. & Rajaram, R.K. (2005). 
Acta Cryst. E61, m2014-m2017. 
  
Cox, J.P., Kumarasammy, Y., Nahar, L., Sarkar D.S. & Shoeb, M. 
(2003). Acta Cryst. E59, o975-o977. 
  
Mohamed, A.A., Krause Bauer, A.J., Bruce, E.A. & Bruce M.R.M. 
(2003). Acta Cryst. C59, m84-m86. 
  
St\"ahler, R., N\"ather, C. & Bensch, W. (2001). Acta Cryst. 
C57, 26-27. 
;
_refine_diff_density_max 0.720
_refine_diff_density_min -0.371
_refine_diff_density_rms 0.083
_refine_ls_extinction_method none
_refine_ls_goodness_of_fit_ref 1.028
_refine_ls_hydrogen_treatment constr
_refine_ls_matrix_type full
_refine_ls_number_parameters 381
_refine_ls_number_reflns 8413
_refine_ls_number_restraints 5
_refine_ls_restrained_S_all 1.030
_refine_ls_R_factor_all 0.0577
_refine_ls_R_factor_gt 0.0367
_refine_ls_shift/su_max 0.002
_refine_ls_shift/su_mean 0.000
_refine_ls_structure_factor_coef Fsqd
_refine_ls_weighting_details 'calc w=1/[\s^2^(Fo^2^)+(0.0362P)^2^+0.2051P] where P=(Fo^2^+2Fc^2^)/3'
_refine_ls_weighting_scheme calc
_refine_ls_wR_factor_gt 0.0790
_refine_ls_wR_factor_ref 0.0839
_reflns_number_gt 6170
_reflns_number_total 8413
_reflns_threshold_expression I>2\s(I)
_cod_data_source_file om5008083_si_002.cif
_cod_data_source_block 8a
_cod_depositor_comments
;
The following automatic conversions were performed:

'_symmetry_cell_setting' value 'Monoclinic' changed to 'monoclinic'
according to
/home/saulius/struct/COD-crude-data--automatic-downloads/rss-feeds/ACS/lib/dictionaries/cif_core.dic
dictionary named 'cif_core.dic' version 2.4.2 from 2011-04-26.

Automatic conversion script
Id: cif_fix_values 2827 2014-09-09 07:05:25Z andrius 

 Adding full bibliography for 4084538--4084543.cif.
;
_cod_original_sg_symbol_H-M 'P 21/n'
_cod_database_code 4084542

loop_
_symmetry_equiv_pos_as_xyz
'x, y, z'
'-x+1/2, y+1/2, -z+1/2'
'-x, -y, -z'
'x-1/2, -y-1/2, z-1/2'

loop_
_atom_site_label
_atom_site_type_symbol
_atom_site_fract_x
_atom_site_fract_y
_atom_site_fract_z
_atom_site_U_iso_or_equiv
_atom_site_adp_type
_atom_site_occupancy
_atom_site_symmetry_multiplicity
_atom_site_calc_flag
_atom_site_refinement_flags
_atom_site_disorder_assembly
_atom_site_disorder_group
Fe1 Fe 0.69692(3) 0.33295(3) 0.841746(13) 0.01750(10) Uani 1 1 d DU . .
Br1 Br 0.53000(3) 0.27035(2) 0.895867(10) 0.02651(8) Uani 1 1 d . A .
Br2 Br 0.58136(4) 0.49756(3) 0.816417(17) 0.02600(12) Uani 0.9229(13) 1 d PD A 1
C10 C 0.8164(3) 0.3737(3) 0.80222(12) 0.0201(6) Uani 0.9229(13) 1 d PDU A 1
O1 O 0.8890(6) 0.3943(6) 0.7765(2) 0.0303(7) Uani 0.9229(13) 1 d PD A 1
Br2A Br 0.8633(12) 0.3904(13) 0.7872(4) 0.0303(7) Uani 0.0771(13) 1 d PD A 2
C10A C 0.609(3) 0.4511(15) 0.8269(12) 0.015(8) Uiso 0.0771(13) 1 d PD A 2
O1A O 0.563(4) 0.526(2) 0.8154(16) 0.02600(12) Uani 0.0771(13) 1 d PD A 2
P1 P 0.80252(6) 0.41007(5) 0.90443(2) 0.01768(15) Uani 1 1 d . A .
P2 P 0.58875(6) 0.24171(6) 0.78364(3) 0.02063(16) Uani 1 1 d . A .
N1 N 0.7922(2) 0.19814(18) 0.85519(8) 0.0214(5) Uani 1 1 d . A .
C1 C 0.6637(3) 0.1113(2) 0.79125(10) 0.0281(7) Uani 1 1 d . . .
H1A H 0.6110 0.0666 0.8118 0.034 Uiso 1 1 calc R A .
H1B H 0.6689 0.0754 0.7605 0.034 Uiso 1 1 calc R . .
C2 C 0.8013(3) 0.1275(2) 0.81360(10) 0.0294(7) Uani 1 1 d . A .
H2A H 0.8391 0.0581 0.8233 0.035 Uiso 1 1 calc R . .
H2B H 0.8587 0.1600 0.7906 0.035 Uiso 1 1 calc R . .
C3 C 0.8405(3) 0.1594(2) 0.89381(10) 0.0268(7) Uani 1 1 d . . .
H3A H 0.8778 0.0907 0.8914 0.032 Uiso 1 1 calc R A .
C4 C 0.8467(3) 0.2051(2) 0.94117(10) 0.0254(6) Uani 1 1 d . A .
C5 C 0.8759(3) 0.1333(3) 0.97739(11) 0.0363(8) Uani 1 1 d . . .
H5A H 0.8932 0.0612 0.9701 0.044 Uiso 1 1 calc R A .
C6 C 0.8798(3) 0.1654(3) 1.02366(11) 0.0420(9) Uani 1 1 d . A .
H6A H 0.8980 0.1154 1.0480 0.050 Uiso 1 1 calc R . .
C7 C 0.8573(3) 0.2703(3) 1.03440(11) 0.0359(8) Uani 1 1 d . . .
H7A H 0.8593 0.2923 1.0663 0.043 Uiso 1 1 calc R A .
C8 C 0.8319(3) 0.3438(2) 0.99899(10) 0.0274(7) Uani 1 1 d . A .
H8A H 0.8182 0.4161 1.0069 0.033 Uiso 1 1 calc R . .
C9 C 0.8260(2) 0.3134(2) 0.95187(10) 0.0218(6) Uani 1 1 d . . .
C11 C 0.7325(3) 0.5251(2) 0.93346(9) 0.0210(6) Uani 1 1 d . . .
C12 C 0.5978(3) 0.5317(3) 0.93812(11) 0.0355(8) Uani 1 1 d . A .
H12A H 0.5421 0.4787 0.9244 0.043 Uiso 1 1 calc R . .
C13 C 0.5451(3) 0.6147(3) 0.96252(12) 0.0414(8) Uani 1 1 d . . .
H13A H 0.4534 0.6181 0.9658 0.050 Uiso 1 1 calc R A .
C14 C 0.6249(3) 0.6935(3) 0.98232(11) 0.0385(8) Uani 1 1 d . A .
H14A H 0.5879 0.7502 0.9993 0.046 Uiso 1 1 calc R . .
C15 C 0.7581(3) 0.6892(2) 0.97723(10) 0.0320(7) Uani 1 1 d . . .
H15A H 0.8129 0.7439 0.9899 0.038 Uiso 1 1 calc R A .
C16 C 0.8118(3) 0.6045(2) 0.95346(10) 0.0259(6) Uani 1 1 d . A .
H16A H 0.9038 0.6007 0.9508 0.031 Uiso 1 1 calc R . .
C21 C 0.9697(2) 0.4520(2) 0.89469(9) 0.0182(6) Uani 1 1 d . . .
C22 C 0.9890(3) 0.5391(2) 0.86501(10) 0.0251(6) Uani 1 1 d . A .
H22A H 0.9159 0.5756 0.8511 0.030 Uiso 1 1 calc R . .
C23 C 1.1138(3) 0.5719(2) 0.85607(10) 0.0303(7) Uani 1 1 d . . .
H23A H 1.1260 0.6321 0.8367 0.036 Uiso 1 1 calc R A .
C24 C 1.2216(3) 0.5184(2) 0.87489(11) 0.0289(7) Uani 1 1 d . A .
H24A H 1.3072 0.5413 0.8682 0.035 Uiso 1 1 calc R . .
C25 C 1.2038(3) 0.4318(2) 0.90336(11) 0.0311(7) Uani 1 1 d . . .
H25A H 1.2776 0.3941 0.9160 0.037 Uiso 1 1 calc R A .
C26 C 1.0788(3) 0.3992(2) 0.91372(10) 0.0275(7) Uani 1 1 d . A .
H26A H 1.0678 0.3403 0.9340 0.033 Uiso 1 1 calc R . .
C31 C 0.6130(3) 0.2784(2) 0.72265(9) 0.0223(6) Uani 1 1 d . . .
C32 C 0.5199(3) 0.3417(2) 0.69848(11) 0.0334(7) Uani 1 1 d . A .
H32A H 0.4458 0.3665 0.7141 0.040 Uiso 1 1 calc R . .
C33 C 0.5351(4) 0.3688(3) 0.65139(11) 0.0424(8) Uani 1 1 d . . .
H33A H 0.4714 0.4113 0.6351 0.051 Uiso 1 1 calc R A .
C34 C 0.6420(4) 0.3338(3) 0.62904(11) 0.0413(8) Uani 1 1 d . A .
H34A H 0.6510 0.3510 0.5969 0.050 Uiso 1 1 calc R . .
C35 C 0.7360(3) 0.2745(3) 0.65199(11) 0.0408(8) Uani 1 1 d . . .
H35A H 0.8108 0.2524 0.6360 0.049 Uiso 1 1 calc R A .
C36 C 0.7226(3) 0.2463(2) 0.69898(11) 0.0335(7) Uani 1 1 d . A .
H36A H 0.7884 0.2051 0.7149 0.040 Uiso 1 1 calc R . .
C41 C 0.4139(3) 0.2175(3) 0.78131(10) 0.0321(7) Uani 1 1 d . . .
C42 C 0.3672(3) 0.1224(3) 0.76012(11) 0.0456(10) Uani 1 1 d . A .
H42A H 0.4265 0.0696 0.7504 0.055 Uiso 1 1 calc R . .
C43 C 0.2325(4) 0.1074(4) 0.75379(14) 0.0719(15) Uani 1 1 d . . .
H43A H 0.1996 0.0436 0.7399 0.086 Uiso 1 1 calc R A .
C44 C 0.1463(3) 0.1855(5) 0.76768(15) 0.0864(18) Uani 1 1 d . A .
H44A H 0.0548 0.1756 0.7624 0.104 Uiso 1 1 calc R . .
C45 C 0.1934(3) 0.2787(4) 0.78944(13) 0.0680(14) Uani 1 1 d . . .
H45A H 0.1343 0.3316 0.7992 0.082 Uiso 1 1 calc R A .
C46 C 0.3266(3) 0.2929(3) 0.79649(12) 0.0424(9) Uani 1 1 d . A .
H46A H 0.3588 0.3551 0.8119 0.051 Uiso 1 1 calc R . .

loop_
_atom_site_aniso_label
_atom_site_aniso_U_11
_atom_site_aniso_U_22
_atom_site_aniso_U_33
_atom_site_aniso_U_23
_atom_site_aniso_U_13
_atom_site_aniso_U_12
Fe1 0.01524(18) 0.0195(2) 0.0176(2) 0.00013(16) -0.00101(14) -0.00088(15)
Br1 0.02204(14) 0.03186(17) 0.02593(17) -0.00101(13) 0.00462(11) -0.00492(12)
Br2 0.0230(2) 0.0247(3) 0.0297(2) 0.0009(2) -0.00448(14) 0.00665(16)
C10 0.0190(15) 0.0204(17) 0.0202(18) -0.0010(14) -0.0086(11) 0.0021(13)
O1 0.033(3) 0.0347(12) 0.023(3) 0.000(2) -0.0016(13) 0.0054(18)
Br2A 0.033(3) 0.0347(12) 0.023(3) 0.000(2) -0.0016(13) 0.0054(18)
O1A 0.0230(2) 0.0247(3) 0.0297(2) 0.0009(2) -0.00448(14) 0.00665(16)
P1 0.0149(3) 0.0209(4) 0.0172(4) 0.0002(3) 0.0001(3) 0.0007(3)
P2 0.0180(3) 0.0241(4) 0.0198(4) -0.0034(3) 0.0007(3) -0.0034(3)
N1 0.0232(11) 0.0217(12) 0.0195(13) 0.0002(10) 0.0026(10) 0.0026(9)
C1 0.0413(17) 0.0201(15) 0.0231(16) -0.0059(13) 0.0032(13) -0.0069(13)
C2 0.0362(16) 0.0252(16) 0.0268(17) -0.0022(13) 0.0005(13) 0.0104(13)
C3 0.0289(15) 0.0183(15) 0.0331(18) 0.0016(13) -0.0002(13) 0.0050(12)
C4 0.0281(15) 0.0260(16) 0.0217(16) 0.0058(13) -0.0029(12) -0.0012(12)
C5 0.0499(19) 0.0282(17) 0.0300(19) 0.0059(15) -0.0060(15) -0.0012(15)
C6 0.063(2) 0.037(2) 0.0256(19) 0.0148(16) -0.0067(16) -0.0077(17)
C7 0.0408(18) 0.050(2) 0.0162(16) 0.0055(15) -0.0027(13) -0.0145(16)
C8 0.0291(15) 0.0327(17) 0.0202(16) -0.0002(13) -0.0005(12) -0.0048(13)
C9 0.0173(12) 0.0271(16) 0.0208(15) 0.0038(12) -0.0018(11) 0.0000(11)
C11 0.0241(13) 0.0212(15) 0.0177(15) 0.0011(12) 0.0021(11) 0.0032(11)
C12 0.0249(15) 0.0380(19) 0.044(2) -0.0107(16) 0.0062(14) 0.0018(14)
C13 0.0359(17) 0.037(2) 0.053(2) -0.0037(17) 0.0158(16) 0.0069(15)
C14 0.058(2) 0.0279(18) 0.0308(19) -0.0040(15) 0.0143(16) 0.0150(16)
C15 0.0470(19) 0.0273(17) 0.0211(16) -0.0043(13) -0.0042(14) 0.0009(14)
C16 0.0311(15) 0.0264(16) 0.0199(15) -0.0036(13) -0.0029(12) 0.0007(12)
C21 0.0182(12) 0.0204(14) 0.0160(14) -0.0041(11) 0.0006(10) 0.0004(11)
C22 0.0222(13) 0.0277(16) 0.0252(16) 0.0021(13) -0.0035(12) 0.0036(12)
C23 0.0301(15) 0.0353(18) 0.0260(17) 0.0016(14) 0.0068(13) -0.0050(13)
C24 0.0167(13) 0.0371(18) 0.0332(18) -0.0080(14) 0.0051(12) -0.0055(12)
C25 0.0170(13) 0.0379(19) 0.0377(19) -0.0004(15) -0.0050(12) 0.0048(13)
C26 0.0207(13) 0.0322(17) 0.0291(17) 0.0048(14) -0.0033(12) 0.0014(12)
C31 0.0255(14) 0.0240(16) 0.0172(14) -0.0058(12) -0.0018(11) -0.0060(12)
C32 0.0355(17) 0.0311(18) 0.0332(19) -0.0030(15) -0.0036(14) -0.0015(14)
C33 0.063(2) 0.036(2) 0.0267(19) 0.0006(16) -0.0121(16) -0.0009(17)
C34 0.064(2) 0.041(2) 0.0190(17) -0.0013(15) 0.0016(16) -0.0104(18)
C35 0.0461(19) 0.051(2) 0.0270(18) -0.0142(17) 0.0142(15) -0.0127(17)
C36 0.0324(16) 0.039(2) 0.0287(18) -0.0049(14) -0.0031(13) -0.0016(14)
C41 0.0218(14) 0.054(2) 0.0211(16) -0.0100(15) 0.0017(12) -0.0143(14)
C42 0.0332(17) 0.069(3) 0.036(2) -0.0174(18) 0.0101(15) -0.0273(17)
C43 0.045(2) 0.118(4) 0.053(3) -0.041(3) 0.0110(19) -0.048(2)
C44 0.0218(18) 0.177(5) 0.061(3) -0.052(3) 0.0075(18) -0.031(3)
C45 0.0210(17) 0.137(4) 0.046(2) -0.033(3) 0.0022(16) -0.005(2)
C46 0.0203(15) 0.069(3) 0.037(2) -0.0131(18) -0.0018(14) -0.0021(15)

loop_
_atom_type_symbol
_atom_type_description
_atom_type_scat_dispersion_real
_atom_type_scat_dispersion_imag
_atom_type_scat_source
C C 0.0033 0.0016 'International Tables Vol C Tables 4.2.6.8 and 6.1.1.4'
H H 0.0000 0.0000 'International Tables Vol C Tables 4.2.6.8 and 6.1.1.4'
N N 0.0061 0.0033 'International Tables Vol C Tables 4.2.6.8 and 6.1.1.4'
O O 0.0106 0.0060 'International Tables Vol C Tables 4.2.6.8 and 6.1.1.4'
P P 0.1023 0.0942 'International Tables Vol C Tables 4.2.6.8 and 6.1.1.4'
Fe Fe 0.3463 0.8444 'International Tables Vol C Tables 4.2.6.8 and 6.1.1.4'
Br Br -0.2901 2.4595 'International Tables Vol C Tables 4.2.6.8 and 6.1.1.4'

loop_
_geom_angle_atom_site_label_1
_geom_angle_atom_site_label_2
_geom_angle_atom_site_label_3
_geom_angle
C10 Fe1 C10A 87.8(10)
C10 Fe1 N1 91.30(12)
C10A Fe1 N1 177.2(12)
C10 Fe1 P2 90.62(10)
C10A Fe1 P2 91.4(12)
N1 Fe1 P2 85.89(7)
C10 Fe1 P1 93.35(10)
C10A Fe1 P1 92.7(12)
N1 Fe1 P1 90.03(7)
P2 Fe1 P1 174.36(3)
C10 Fe1 Br2A 0.4(4)
C10A Fe1 Br2A 87.7(11)
N1 Fe1 Br2A 91.4(4)
P2 Fe1 Br2A 91.0(4)
P1 Fe1 Br2A 93.0(4)
C10 Fe1 Br2 84.67(10)
C10A Fe1 Br2 3.5(11)
N1 Fe1 Br2 174.17(7)
P2 Fe1 Br2 89.94(3)
P1 Fe1 Br2 94.40(2)
Br2A Fe1 Br2 84.6(4)
C10 Fe1 Br1 178.20(10)
C10A Fe1 Br1 93.4(10)
N1 Fe1 Br1 87.42(6)
P2 Fe1 Br1 88.03(2)
P1 Fe1 Br1 87.91(2)
Br2A Fe1 Br1 178.5(4)
Br2 Fe1 Br1 96.518(18)
O1 C10 Fe1 176.4(5)
O1A C10A Fe1 174(4)
C21 P1 C9 102.21(12)
C21 P1 C11 103.24(12)
C9 P1 C11 103.50(13)
C21 P1 Fe1 114.97(9)
C9 P1 Fe1 109.95(9)
C11 P1 Fe1 120.86(9)
C41 P2 C1 105.25(15)
C41 P2 C31 100.54(13)
C1 P2 C31 105.48(13)
C41 P2 Fe1 124.20(10)
C1 P2 Fe1 100.37(9)
C31 P2 Fe1 119.05(9)
C3 N1 C2 114.9(2)
C3 N1 Fe1 131.1(2)
C2 N1 Fe1 113.84(17)
C2 C1 P2 107.73(19)
C2 C1 H1A 110.2
P2 C1 H1A 110.2
C2 C1 H1B 110.2
P2 C1 H1B 110.2
H1A C1 H1B 108.5
N1 C2 C1 108.8(2)
N1 C2 H2A 109.9
C1 C2 H2A 109.9
N1 C2 H2B 109.9
C1 C2 H2B 109.9
H2A C2 H2B 108.3
N1 C3 C4 129.8(3)
N1 C3 H3A 115.1
C4 C3 H3A 115.1
C5 C4 C9 119.6(3)
C5 C4 C3 115.2(3)
C9 C4 C3 125.1(3)
C6 C5 C4 120.9(3)
C6 C5 H5A 119.5
C4 C5 H5A 119.5
C7 C6 C5 119.7(3)
C7 C6 H6A 120.1
C5 C6 H6A 120.1
C6 C7 C8 120.4(3)
C6 C7 H7A 119.8
C8 C7 H7A 119.8
C7 C8 C9 121.1(3)
C7 C8 H8A 119.4
C9 C8 H8A 119.4
C8 C9 C4 118.1(3)
C8 C9 P1 121.9(2)
C4 C9 P1 119.9(2)
C16 C11 C12 118.6(3)
C16 C11 P1 121.3(2)
C12 C11 P1 120.0(2)
C13 C12 C11 120.3(3)
C13 C12 H12A 119.9
C11 C12 H12A 119.9
C12 C13 C14 120.7(3)
C12 C13 H13A 119.6
C14 C13 H13A 119.6
C15 C14 C13 119.7(3)
C15 C14 H14A 120.1
C13 C14 H14A 120.1
C14 C15 C16 119.7(3)
C14 C15 H15A 120.1
C16 C15 H15A 120.1
C15 C16 C11 120.9(3)
C15 C16 H16A 119.5
C11 C16 H16A 119.5
C26 C21 C22 118.4(2)
C26 C21 P1 123.1(2)
C22 C21 P1 118.43(19)
C23 C22 C21 120.1(3)
C23 C22 H22A 119.9
C21 C22 H22A 119.9
C22 C23 C24 121.0(3)
C22 C23 H23A 119.5
C24 C23 H23A 119.5
C25 C24 C23 119.4(3)
C25 C24 H24A 120.3
C23 C24 H24A 120.3
C24 C25 C26 120.4(3)
C24 C25 H25A 119.8
C26 C25 H25A 119.8
C25 C26 C21 120.6(3)
C25 C26 H26A 119.7
C21 C26 H26A 119.7
C36 C31 C32 118.1(3)
C36 C31 P2 122.2(2)
C32 C31 P2 119.6(2)
C33 C32 C31 120.5(3)
C33 C32 H32A 119.7
C31 C32 H32A 119.7
C34 C33 C32 119.7(3)
C34 C33 H33A 120.1
C32 C33 H33A 120.1
C35 C34 C33 121.1(3)
C35 C34 H34A 119.4
C33 C34 H34A 119.4
C34 C35 C36 120.1(3)
C34 C35 H35A 120.0
C36 C35 H35A 120.0
C31 C36 C35 120.4(3)
C31 C36 H36A 119.8
C35 C36 H36A 119.8
C46 C41 C42 120.2(3)
C46 C41 P2 121.5(2)
C42 C41 P2 118.1(2)
C43 C42 C41 118.8(3)
C43 C42 H42A 120.6
C41 C42 H42A 120.6
C44 C43 C42 120.3(4)
C44 C43 H43A 119.9
C42 C43 H43A 119.9
C43 C44 C45 120.5(3)
C43 C44 H44A 119.8
C45 C44 H44A 119.8
C46 C45 C44 119.4(4)
C46 C45 H45A 120.3
C44 C45 H45A 120.3
C45 C46 C41 120.8(3)
C45 C46 H46A 119.6
C41 C46 H46A 119.6

loop_
_geom_bond_atom_site_label_1
_geom_bond_atom_site_label_2
_geom_bond_distance
Fe1 C10 1.776(4)
Fe1 C10A 1.779(6)
Fe1 N1 1.987(2)
Fe1 P2 2.2653(8)
Fe1 P1 2.2668(8)
Fe1 Br2A 2.465(5)
Fe1 Br2 2.4787(5)
Fe1 Br1 2.4821(5)
C10 O1 1.097(5)
C10A O1A 1.098(7)
P1 C21 1.825(3)
P1 C9 1.828(3)
P1 C11 1.830(3)
P2 C41 1.816(3)
P2 C1 1.822(3)
P2 C31 1.827(3)
N1 C3 1.283(3)
N1 C2 1.489(3)
C1 C2 1.534(4)
C1 H1A 0.9900
C1 H1B 0.9900
C2 H2A 0.9900
C2 H2B 0.9900
C3 C4 1.467(4)
C3 H3A 0.9500
C4 C5 1.395(4)
C4 C9 1.416(4)
C5 C6 1.379(4)
C5 H5A 0.9500
C6 C7 1.377(5)
C6 H6A 0.9500
C7 C8 1.387(4)
C7 H7A 0.9500
C8 C9 1.396(4)
C8 H8A 0.9500
C11 C16 1.395(4)
C11 C12 1.395(4)
C12 C13 1.379(4)
C12 H12A 0.9500
C13 C14 1.390(5)
C13 H13A 0.9500
C14 C15 1.379(4)
C14 H14A 0.9500
C15 C16 1.390(4)
C15 H15A 0.9500
C16 H16A 0.9500
C21 C26 1.390(4)
C21 C22 1.405(4)
C22 C23 1.378(4)
C22 H22A 0.9500
C23 C24 1.380(4)
C23 H23A 0.9500
C24 C25 1.377(4)
C24 H24A 0.9500
C25 C26 1.389(4)
C25 H25A 0.9500
C26 H26A 0.9500
C31 C36 1.395(4)
C31 C32 1.401(4)
C32 C33 1.401(4)
C32 H32A 0.9500
C33 C34 1.364(5)
C33 H33A 0.9500
C34 C35 1.363(5)
C34 H34A 0.9500
C35 C36 1.399(4)
C35 H35A 0.9500
C36 H36A 0.9500
C41 C46 1.386(4)
C41 C42 1.415(4)
C42 C43 1.397(4)
C42 H42A 0.9500
C43 C44 1.391(6)
C43 H43A 0.9500
C44 C45 1.404(6)
C44 H44A 0.9500
C45 C46 1.382(4)
C45 H45A 0.9500
C46 H46A 0.9500

loop_
_platon_squeeze_void_nr
_platon_squeeze_void_average_x
_platon_squeeze_void_average_y
_platon_squeeze_void_average_z
_platon_squeeze_void_volume
_platon_squeeze_void_count_electrons
_platon_squeeze_void_content
1 0.000 0.500 0.500 411 144 ' '
2 0.500 0.000 1.000 411 144 ' '
